data_7211754
loop_
_publ_author_name
'G\'andara, Felipe'
'Medina, Manuela E.'
'Snejko, Natalia'
'Guti\'errez-Puebla, Enrique'
'Proserpio, Davide M.'
'Angeles Monge, M.'

_publ_section_title
;
 Ligand dependent topology changes in six zinc coordination polymers
;
_journal_issue 3
_journal_name_full CrystEngComm
_journal_page_first 711
_journal_paper_doi 10.1039/b914147b
_journal_volume 12
_journal_year 2010
_chemical_formula_moiety 'C44 H24 F12 N2 O8 Zn2'
_chemical_formula_sum 'C44 H24 F12 N2 O8 Zn2'
_chemical_formula_weight 1067.39
_chemical_name_systematic
;
?
;
_space_group_IT_number 14
_symmetry_cell_setting monoclinic
_symmetry_space_group_name_Hall '-P 2ybc'
_symmetry_space_group_name_H-M 'P 1 21/c 1'
_atom_sites_solution_hydrogens geom
_atom_sites_solution_primary direct
_atom_sites_solution_secondary difmap
_audit_creation_method SHELXL-97
_cell_angle_alpha 90.00
_cell_angle_beta 93.7590(10)
_cell_angle_gamma 90.00
_cell_formula_units_Z 4
_cell_length_a 23.7684(10)
_cell_length_b 12.5542(5)
_cell_length_c 14.1150(6)
_cell_measurement_reflns_used 5880
_cell_measurement_temperature 296(2)
_cell_measurement_theta_max 22.59
_cell_measurement_theta_min 2.17
_cell_volume 4202.8(3)
_computing_cell_refinement 'Bruker SMART'
_computing_data_collection 'Bruker SMART'
_computing_data_reduction 'Bruker SAINT'
_computing_molecular_graphics 'Bruker SHELXTL'
_computing_publication_material 'Bruker SHELXTL'
_computing_structure_refinement 'SHELXL-97 (Sheldrick, 1997)'
_computing_structure_solution 'SHELXS-97 (Sheldrick, 1990)'
_diffrn_ambient_temperature 296(2)
_diffrn_measured_fraction_theta_full 0.981
_diffrn_measured_fraction_theta_max 0.893
_diffrn_measurement_device_type 'CCD area detector'
_diffrn_measurement_method 'phi and omega scans'
_diffrn_radiation_monochromator graphite
_diffrn_radiation_source 'fine-focus sealed tube'
_diffrn_radiation_type MoK\a
_diffrn_radiation_wavelength 0.71073
_diffrn_reflns_av_R_equivalents 0.0692
_diffrn_reflns_av_sigmaI/netI 0.0976
_diffrn_reflns_limit_h_max 30
_diffrn_reflns_limit_h_min -31
_diffrn_reflns_limit_k_max 16
_diffrn_reflns_limit_k_min -16
_diffrn_reflns_limit_l_max 17
_diffrn_reflns_limit_l_min -18
_diffrn_reflns_number 29387
_diffrn_reflns_theta_full 25.00
_diffrn_reflns_theta_max 27.80
_diffrn_reflns_theta_min 1.84
_exptl_absorpt_coefficient_mu 1.252
_exptl_absorpt_correction_T_max 0.8344
_exptl_absorpt_correction_T_min 0.8344
_exptl_absorpt_correction_type multi-scan
_exptl_absorpt_process_details SADABS
_exptl_crystal_colour colorless
_exptl_crystal_density_diffrn 1.687
_exptl_crystal_density_method 'not measured'
_exptl_crystal_description cubic
_exptl_crystal_F_000 2136
_exptl_crystal_size_max 0.15
_exptl_crystal_size_mid 0.15
_exptl_crystal_size_min 0.15
_refine_diff_density_max 0.389
_refine_diff_density_min -0.394
_refine_diff_density_rms 0.081
_refine_ls_extinction_method none
_refine_ls_goodness_of_fit_ref 1.117
_refine_ls_hydrogen_treatment constr
_refine_ls_matrix_type full
_refine_ls_number_parameters 613
_refine_ls_number_reflns 8901
_refine_ls_number_restraints 0
_refine_ls_restrained_S_all 1.117
_refine_ls_R_factor_all 0.1404
_refine_ls_R_factor_gt 0.0801
_refine_ls_shift/su_max 0.001
_refine_ls_shift/su_mean 0.000
_refine_ls_structure_factor_coef Fsqd
_refine_ls_weighting_details 'calc w=1/[\s^2^(Fo^2^)+(0.0368P)^2^+5.2881P] where P=(Fo^2^+2Fc^2^)/3'
_refine_ls_weighting_scheme calc
_refine_ls_wR_factor_gt 0.1166
_refine_ls_wR_factor_ref 0.1318
_reflns_number_gt 5824
_reflns_number_total 8901
_reflns_threshold_expression >2sigma(I)
_cod_data_source_file b914147b.txt
_cod_data_source_block compound7
_cod_depositor_comments
;
The following automatic conversions were performed:

'_symmetry_cell_setting' value 'Monoclinic' changed to 'monoclinic'
according to /home/saulius/struct/CIF-dictionaries/cif_core.dic
dictionary named 'cif_core.dic' version 2.4.2 from 2011-04-26.

Automatic conversion script
Id: cif_fix_values 1891 2012-01-12 08:04:46Z andrius 
;
_cod_original_sg_symbol_H-M P2(1)/c
_cod_database_code 7211754

loop_
_symmetry_equiv_pos_as_xyz
'x, y, z'
'-x, y+1/2, -z+1/2'
'-x, -y, -z'
'x, -y-1/2, z-1/2'

loop_
_atom_site_label
_atom_site_type_symbol
_atom_site_fract_x
_atom_site_fract_y
_atom_site_fract_z
_atom_site_U_iso_or_equiv
_atom_site_adp_type
_atom_site_occupancy
_atom_site_symmetry_multiplicity
_atom_site_calc_flag
_atom_site_refinement_flags
O8 O 0.67575(14) -0.0744(3) 0.4221(3) 0.0511(10) Uani 1 1 d .
O7 O 0.68501(16) 0.0771(3) 0.3494(3) 0.0557(11) Uani 1 1 d .
C34 C 0.6668(2) 0.0241(5) 0.4159(4) 0.0407(13) Uani 1 1 d .
O3 O -0.21394(18) 0.5791(3) 0.5171(3) 0.0643(12) Uani 1 1 d .
O4 O -0.18256(16) 0.4187(3) 0.4902(3) 0.0576(11) Uani 1 1 d .
C17 C -0.1828(2) 0.5189(5) 0.4751(4) 0.0461(15) Uani 1 1 d .
N2 N 0.24664(17) -0.2609(3) 0.3749(3) 0.0386(11) Uani 1 1 d .
C44 C 0.2226(2) -0.1811(4) 0.4207(4) 0.0522(16) Uani 1 1 d .
H44 H 0.2017 -0.1972 0.4722 0.063 Uiso 1 1 calc R
Zn1 Zn 0.24037(2) 0.58303(4) 0.41396(4) 0.03421(17) Uani 1 1 d .
Zn2 Zn 0.28424(2) 0.43747(4) 0.21222(4) 0.02851(15) Uani 1 1 d .
C1 C 0.1842(2) 0.5127(4) 0.2141(4) 0.0350(12) Uani 1 1 d .
C2 C 0.12641(18) 0.5630(4) 0.2087(3) 0.0322(11) Uani 1 1 d .
C3 C 0.0980(2) 0.5691(5) 0.1206(4) 0.0509(16) Uani 1 1 d .
H3 H 0.1156 0.5464 0.0672 0.061 Uiso 1 1 calc R
C4 C 0.0441(2) 0.6084(5) 0.1110(4) 0.0533(17) Uani 1 1 d .
H4 H 0.0259 0.6135 0.0508 0.064 Uiso 1 1 calc R
C5 C 0.01613(19) 0.6404(4) 0.1894(4) 0.0317(11) Uani 1 1 d .
C6 C 0.0451(2) 0.6358(4) 0.2771(4) 0.0369(13) Uani 1 1 d .
H6 H 0.0275 0.6581 0.3306 0.044 Uiso 1 1 calc R
C7 C 0.1005(2) 0.5984(4) 0.2871(4) 0.0386(13) Uani 1 1 d .
H7 H 0.1198 0.5973 0.3465 0.046 Uiso 1 1 calc R
C8 C -0.0450(2) 0.6848(4) 0.1815(4) 0.0339(12) Uani 1 1 d .
C9 C -0.0771(2) 0.6470(5) 0.0880(4) 0.0509(15) Uani 1 1 d .
C10 C -0.0400(3) 0.8069(5) 0.1774(5) 0.0533(16) Uani 1 1 d .
C11 C -0.07924(19) 0.6457(4) 0.2630(3) 0.0295(11) Uani 1 1 d .
C12 C -0.0778(2) 0.5380(4) 0.2855(4) 0.0445(14) Uani 1 1 d .
H12 H -0.0541 0.4930 0.2540 0.053 Uiso 1 1 calc R
C13 C -0.1105(2) 0.4962(4) 0.3534(4) 0.0471(15) Uani 1 1 d .
H13 H -0.1090 0.4238 0.3669 0.056 Uiso 1 1 calc R
C14 C -0.1458(2) 0.5620(4) 0.4018(4) 0.0389(13) Uani 1 1 d .
C15 C -0.1468(2) 0.6696(4) 0.3798(4) 0.0397(13) Uani 1 1 d .
H15 H -0.1699 0.7148 0.4123 0.048 Uiso 1 1 calc R
C16 C -0.1148(2) 0.7113(4) 0.3118(3) 0.0343(12) Uani 1 1 d .
H16 H -0.1168 0.7837 0.2981 0.041 Uiso 1 1 calc R
C40 C 0.2794(3) -0.2352(4) 0.3067(4) 0.0530(16) Uani 1 1 d .
H40 H 0.2984 -0.2890 0.2766 0.064 Uiso 1 1 calc R
C18 C 0.3448(2) 0.4779(4) 0.4176(4) 0.0361(13) Uani 1 1 d .
C19 C 0.39063(19) 0.4227(4) 0.4779(3) 0.0279(11) Uani 1 1 d .
C24 C 0.4131(2) 0.4642(4) 0.5628(4) 0.0350(12) Uani 1 1 d .
H24 H 0.4011 0.5304 0.5830 0.042 Uiso 1 1 calc R
C23 C 0.4532(2) 0.4084(4) 0.6183(3) 0.0313(11) Uani 1 1 d .
H23 H 0.4678 0.4375 0.6753 0.038 Uiso 1 1 calc R
C22 C 0.47174(18) 0.3103(3) 0.5901(3) 0.0242(10) Uani 1 1 d .
C21 C 0.4503(2) 0.2696(4) 0.5044(3) 0.0318(12) Uani 1 1 d .
H21 H 0.4631 0.2041 0.4838 0.038 Uiso 1 1 calc R
C20 C 0.4101(2) 0.3246(4) 0.4486(3) 0.0325(12) Uani 1 1 d .
H20 H 0.3960 0.2958 0.3911 0.039 Uiso 1 1 calc R
C25 C 0.51028(18) 0.2373(3) 0.6539(3) 0.0239(10) Uani 1 1 d .
C26 C 0.4695(2) 0.1612(4) 0.7025(4) 0.0390(13) Uani 1 1 d .
C27 C 0.5449(2) 0.3002(4) 0.7322(4) 0.0413(14) Uani 1 1 d .
C28 C 0.55370(18) 0.1776(3) 0.5968(3) 0.0223(10) Uani 1 1 d .
C29 C 0.56491(19) 0.0692(4) 0.6066(3) 0.0326(11) Uani 1 1 d .
H29 H 0.5467 0.0293 0.6509 0.039 Uiso 1 1 calc R
C30 C 0.6032(2) 0.0202(4) 0.5503(3) 0.0350(12) Uani 1 1 d .
H30 H 0.6103 -0.0524 0.5569 0.042 Uiso 1 1 calc R
C31 C 0.63086(18) 0.0786(4) 0.4848(3) 0.0297(11) Uani 1 1 d .
C32 C 0.62237(19) 0.1867(4) 0.4789(3) 0.0321(12) Uani 1 1 d .
H32 H 0.6428 0.2273 0.4379 0.039 Uiso 1 1 calc R
C33 C 0.58359(19) 0.2356(4) 0.5336(3) 0.0302(11) Uani 1 1 d .
H33 H 0.5775 0.3085 0.5279 0.036 Uiso 1 1 calc R
C39 C 0.2890(2) 0.1997(4) 0.1819(4) 0.0369(12) Uani 1 1 d .
H39 H 0.3010 0.2178 0.1226 0.044 Uiso 1 1 calc R
C38 C 0.2848(2) 0.0928(4) 0.2051(4) 0.0373(12) Uani 1 1 d .
H38 H 0.2937 0.0405 0.1619 0.045 Uiso 1 1 calc R
C37 C 0.26731(19) 0.0650(4) 0.2933(3) 0.0303(11) Uani 1 1 d .
C36 C 0.2560(2) 0.1464(4) 0.3543(4) 0.0415(14) Uani 1 1 d .
H36 H 0.2453 0.1308 0.4150 0.050 Uiso 1 1 calc R
C35 C 0.2604(2) 0.2503(4) 0.3264(4) 0.0438(14) Uani 1 1 d .
H35 H 0.2519 0.3040 0.3685 0.053 Uiso 1 1 calc R
C42 C 0.2603(2) -0.0485(4) 0.3211(3) 0.0323(12) Uani 1 1 d .
C41 C 0.2867(2) -0.1306(4) 0.2781(4) 0.0503(16) Uani 1 1 d .
H41 H 0.3098 -0.1160 0.2290 0.060 Uiso 1 1 calc R
C43 C 0.2278(2) -0.0775(4) 0.3946(4) 0.0534(16) Uani 1 1 d .
H43 H 0.2091 -0.0251 0.4269 0.064 Uiso 1 1 calc R
F1 F -0.07374(14) 0.5412(3) 0.0793(2) 0.0668(10) Uani 1 1 d .
F2 F -0.05921(13) 0.6897(3) 0.0100(2) 0.0712(11) Uani 1 1 d .
F3 F -0.13219(13) 0.6688(3) 0.0890(2) 0.0708(11) Uani 1 1 d .
F4 F -0.00407(16) 0.8381(3) 0.1144(3) 0.0802(12) Uani 1 1 d .
F5 F -0.08946(15) 0.8537(3) 0.1518(3) 0.0761(11) Uani 1 1 d .
F6 F -0.02171(14) 0.8465(3) 0.2610(3) 0.0681(10) Uani 1 1 d .
F7 F 0.44850(12) 0.0880(2) 0.6434(2) 0.0506(8) Uani 1 1 d .
F8 F 0.42568(12) 0.2148(3) 0.7334(2) 0.0568(9) Uani 1 1 d .
F9 F 0.49433(13) 0.1109(2) 0.7779(2) 0.0532(9) Uani 1 1 d .
F10 F 0.51353(13) 0.3364(3) 0.8010(2) 0.0561(9) Uani 1 1 d .
F11 F 0.58440(13) 0.2371(3) 0.7757(2) 0.0598(10) Uani 1 1 d .
F12 F 0.57123(13) 0.3824(3) 0.6976(2) 0.0527(8) Uani 1 1 d .
N1 N 0.27646(17) 0.2771(3) 0.2408(3) 0.0338(10) Uani 1 1 d .
O2 O 0.19936(14) 0.4625(3) 0.1441(3) 0.0505(10) Uani 1 1 d .
O1 O 0.21733(14) 0.5199(3) 0.2875(2) 0.0408(9) Uani 1 1 d .
O5 O 0.31813(14) 0.5505(3) 0.4578(3) 0.0451(9) Uani 1 1 d .
O6 O 0.33582(14) 0.4477(3) 0.3344(3) 0.0458(10) Uani 1 1 d .

loop_
_atom_site_aniso_label
_atom_site_aniso_U_11
_atom_site_aniso_U_22
_atom_site_aniso_U_33
_atom_site_aniso_U_23
_atom_site_aniso_U_13
_atom_site_aniso_U_12
O8 0.036(2) 0.047(2) 0.072(3) -0.024(2) 0.0165(19) 0.0026(19)
O7 0.058(3) 0.073(3) 0.039(2) -0.002(2) 0.020(2) 0.023(2)
C34 0.025(3) 0.057(4) 0.039(3) -0.015(3) -0.007(2) 0.007(3)
O3 0.062(3) 0.077(3) 0.057(3) 0.002(2) 0.031(2) -0.003(2)
O4 0.048(2) 0.060(3) 0.067(3) 0.018(2) 0.017(2) -0.001(2)
C17 0.033(3) 0.068(4) 0.037(3) 0.007(3) 0.002(3) -0.010(3)
N2 0.035(3) 0.028(2) 0.054(3) 0.009(2) 0.011(2) 0.005(2)
C44 0.058(4) 0.031(3) 0.071(4) 0.015(3) 0.034(3) 0.006(3)
Zn1 0.0309(3) 0.0275(3) 0.0444(4) 0.0079(3) 0.0039(3) 0.0039(3)
Zn2 0.0255(3) 0.0261(3) 0.0341(3) 0.0076(3) 0.0036(2) 0.0007(2)
C1 0.025(3) 0.035(3) 0.045(3) 0.009(3) 0.002(3) -0.009(2)
C2 0.019(3) 0.042(3) 0.035(3) -0.002(2) 0.000(2) -0.001(2)
C3 0.028(3) 0.088(5) 0.037(3) -0.013(3) 0.003(2) 0.012(3)
C4 0.027(3) 0.100(5) 0.032(3) -0.002(3) -0.003(2) 0.019(3)
C5 0.024(3) 0.035(3) 0.035(3) 0.001(2) 0.000(2) 0.001(2)
C6 0.033(3) 0.047(3) 0.031(3) -0.005(2) 0.006(2) -0.002(2)
C7 0.023(3) 0.058(4) 0.034(3) 0.000(3) -0.003(2) -0.002(2)
C8 0.027(3) 0.035(3) 0.040(3) 0.005(2) 0.005(2) 0.002(2)
C9 0.029(3) 0.077(5) 0.046(4) 0.008(3) -0.001(3) 0.003(3)
C10 0.044(4) 0.050(4) 0.068(5) 0.021(3) 0.018(3) 0.005(3)
C11 0.021(3) 0.029(3) 0.038(3) 0.002(2) -0.003(2) 0.004(2)
C12 0.040(3) 0.038(3) 0.057(4) 0.004(3) 0.014(3) 0.011(3)
C13 0.040(3) 0.039(3) 0.063(4) 0.015(3) 0.012(3) 0.007(3)
C14 0.031(3) 0.049(3) 0.037(3) 0.001(3) 0.000(2) -0.003(3)
C15 0.031(3) 0.053(4) 0.036(3) -0.011(3) 0.006(2) 0.005(3)
C16 0.034(3) 0.031(3) 0.038(3) -0.001(2) 0.005(2) -0.002(2)
C40 0.065(4) 0.033(3) 0.063(4) 0.004(3) 0.024(3) 0.007(3)
C18 0.026(3) 0.032(3) 0.051(4) 0.016(3) 0.004(3) -0.003(2)
C19 0.028(3) 0.029(3) 0.026(3) 0.010(2) 0.003(2) 0.002(2)
C24 0.039(3) 0.021(3) 0.045(3) -0.001(2) 0.004(3) 0.007(2)
C23 0.038(3) 0.029(3) 0.026(3) -0.003(2) -0.006(2) 0.001(2)
C22 0.020(3) 0.025(3) 0.027(3) 0.001(2) 0.006(2) 0.002(2)
C21 0.040(3) 0.032(3) 0.023(3) -0.005(2) 0.001(2) 0.012(2)
C20 0.035(3) 0.042(3) 0.020(3) -0.003(2) -0.002(2) 0.006(2)
C25 0.027(3) 0.029(3) 0.015(2) 0.000(2) -0.0004(19) -0.001(2)
C26 0.037(3) 0.044(3) 0.037(3) 0.011(3) 0.012(3) 0.008(3)
C27 0.047(4) 0.046(3) 0.029(3) -0.010(3) -0.013(3) 0.017(3)
C28 0.021(2) 0.031(3) 0.015(2) -0.004(2) -0.0002(19) 0.003(2)
C29 0.033(3) 0.030(3) 0.036(3) 0.005(2) 0.006(2) 0.001(2)
C30 0.035(3) 0.026(3) 0.045(3) -0.004(2) 0.001(3) 0.005(2)
C31 0.020(3) 0.041(3) 0.027(3) -0.009(2) -0.003(2) 0.004(2)
C32 0.028(3) 0.040(3) 0.028(3) 0.003(2) 0.002(2) 0.000(2)
C33 0.032(3) 0.030(3) 0.028(3) 0.001(2) 0.000(2) 0.004(2)
C39 0.038(3) 0.040(3) 0.033(3) 0.000(2) 0.005(2) -0.001(2)
C38 0.047(3) 0.026(3) 0.039(3) 0.000(2) 0.002(3) 0.003(2)
C37 0.027(3) 0.024(3) 0.040(3) 0.001(2) 0.000(2) 0.001(2)
C36 0.053(4) 0.031(3) 0.043(3) 0.006(3) 0.021(3) -0.002(3)
C35 0.057(4) 0.019(3) 0.058(4) 0.001(3) 0.019(3) 0.002(2)
C42 0.032(3) 0.024(3) 0.041(3) 0.003(2) 0.001(2) -0.001(2)
C41 0.068(4) 0.035(3) 0.051(4) 0.008(3) 0.027(3) 0.000(3)
C43 0.056(4) 0.031(3) 0.077(4) 0.009(3) 0.034(3) 0.010(3)
F1 0.067(2) 0.076(3) 0.055(2) -0.0208(19) -0.0101(18) -0.005(2)
F2 0.047(2) 0.126(3) 0.041(2) 0.027(2) 0.0050(16) 0.017(2)
F3 0.0276(19) 0.124(3) 0.060(2) 0.005(2) -0.0065(16) 0.0105(19)
F4 0.077(3) 0.063(2) 0.106(3) 0.029(2) 0.042(2) -0.008(2)
F5 0.068(3) 0.052(2) 0.110(3) 0.030(2) 0.019(2) 0.0230(19)
F6 0.059(2) 0.047(2) 0.100(3) -0.014(2) 0.016(2) -0.0139(17)
F7 0.0369(18) 0.0476(19) 0.068(2) 0.0076(17) 0.0040(16) -0.0105(15)
F8 0.0457(19) 0.068(2) 0.060(2) 0.0233(17) 0.0339(16) 0.0224(17)
F9 0.065(2) 0.055(2) 0.0405(19) 0.0252(15) 0.0125(16) 0.0184(17)
F10 0.069(2) 0.070(2) 0.0281(17) -0.0171(15) -0.0016(16) 0.0275(18)
F11 0.055(2) 0.073(2) 0.047(2) -0.0185(17) -0.0297(16) 0.0264(18)
F12 0.048(2) 0.048(2) 0.061(2) -0.0174(17) -0.0043(16) -0.0107(16)
N1 0.037(2) 0.026(2) 0.039(3) 0.009(2) 0.011(2) 0.0004(19)
O2 0.032(2) 0.058(3) 0.062(3) -0.017(2) 0.0027(19) 0.0095(18)
O1 0.029(2) 0.052(2) 0.041(2) 0.0082(18) -0.0063(17) 0.0010(17)
O5 0.030(2) 0.036(2) 0.067(3) 0.0041(19) -0.0077(18) 0.0071(17)
O6 0.037(2) 0.053(2) 0.046(2) 0.0146(19) -0.0139(18) 0.0029(18)

loop_
_atom_type_symbol
_atom_type_description
_atom_type_scat_dispersion_real
_atom_type_scat_dispersion_imag
_atom_type_scat_source
C C 0.0033 0.0016 'International Tables Vol C Tables 4.2.6.8 and 6.1.1.4'
H H 0.0000 0.0000 'International Tables Vol C Tables 4.2.6.8 and 6.1.1.4'
N N 0.0061 0.0033 'International Tables Vol C Tables 4.2.6.8 and 6.1.1.4'
O O 0.0106 0.0060 'International Tables Vol C Tables 4.2.6.8 and 6.1.1.4'
F F 0.0171 0.0103 'International Tables Vol C Tables 4.2.6.8 and 6.1.1.4'
Zn Zn 0.2839 1.4301 'International Tables Vol C Tables 4.2.6.8 and 6.1.1.4'

loop_
_geom_angle_atom_site_label_1
_geom_angle_atom_site_label_2
_geom_angle_atom_site_label_3
_geom_angle
_geom_angle_site_symmetry_1
_geom_angle_site_symmetry_3
C34 O8 Zn2 87.4(3) . 2_645
C34 O7 Zn2 90.8(3) . 2_645
O7 C34 O8 120.6(5) . .
O7 C34 C31 118.9(5) . .
O8 C34 C31 120.4(5) . .
O7 C34 Zn2 58.7(3) . 2_645
O8 C34 Zn2 62.0(3) . 2_645
C31 C34 Zn2 172.8(3) . 2_645
C17 O3 Zn1 81.6(3) . 3_566
C17 O4 Zn1 97.4(3) . 3_566
O3 C17 O4 121.3(5) . .
O3 C17 C14 120.4(6) . .
O4 C17 C14 118.3(5) . .
O3 C17 Zn1 69.1(3) . 3_566
O4 C17 Zn1 52.2(3) . 3_566
C14 C17 Zn1 170.3(5) . 3_566
C40 N2 C44 117.4(4) . .
C40 N2 Zn1 119.3(3) . 1_545
C44 N2 Zn1 123.1(3) . 1_545
N2 C44 C43 122.4(5) . .
N2 C44 H44 118.8 . .
C43 C44 H44 118.8 . .
O5 Zn1 O4 117.63(16) . 3_566
O5 Zn1 O1 113.49(15) . .
O4 Zn1 O1 116.23(16) 3_566 .
O5 Zn1 N2 101.62(15) . 1_565
O4 Zn1 N2 105.05(17) 3_566 1_565
O1 Zn1 N2 99.21(16) . 1_565
O5 Zn1 O3 87.78(15) . 3_566
O4 Zn1 O3 59.72(15) 3_566 3_566
O1 Zn1 O3 87.80(14) . 3_566
N2 Zn1 O3 164.73(16) 1_565 3_566
O5 Zn1 C17 103.91(17) . 3_566
O4 Zn1 C17 30.43(17) 3_566 3_566
O1 Zn1 C17 103.15(16) . 3_566
N2 Zn1 C17 135.5(2) 1_565 3_566
O3 Zn1 C17 29.29(16) 3_566 3_566
O6 Zn2 N1 87.31(15) . .
O6 Zn2 O7 95.18(14) . 2_655
N1 Zn2 O7 158.36(16) . 2_655
O6 Zn2 O8 117.64(14) . 2_655
N1 Zn2 O8 98.82(15) . 2_655
O7 Zn2 O8 61.03(14) 2_655 2_655
O6 Zn2 O2 146.95(15) . .
N1 Zn2 O2 97.66(15) . .
O7 Zn2 O2 91.94(15) 2_655 .
O8 Zn2 O2 93.98(14) 2_655 .
O6 Zn2 O1 88.62(14) . .
N1 Zn2 O1 106.52(14) . .
O7 Zn2 O1 95.04(14) 2_655 .
O8 Zn2 O1 144.37(13) 2_655 .
O2 Zn2 O1 58.58(13) . .
O6 Zn2 C34 107.69(15) . 2_655
N1 Zn2 C34 128.75(19) . 2_655
O7 Zn2 C34 30.49(16) 2_655 2_655
O8 Zn2 C34 30.58(16) 2_655 2_655
O2 Zn2 C34 94.58(15) . 2_655
O1 Zn2 C34 122.11(17) . 2_655
O6 Zn2 C1 118.18(17) . .
N1 Zn2 C1 105.22(15) . .
O7 Zn2 C1 92.57(15) 2_655 .
O8 Zn2 C1 119.48(15) 2_655 .
O2 Zn2 C1 29.08(14) . .
O1 Zn2 C1 29.57(14) . .
C34 Zn2 C1 109.16(16) 2_655 .
O2 C1 O1 119.3(5) . .
O2 C1 C2 118.9(5) . .
O1 C1 C2 121.8(5) . .
O2 C1 Zn2 59.2(3) . .
O1 C1 Zn2 60.3(3) . .
C2 C1 Zn2 175.3(4) . .
C7 C2 C3 119.3(4) . .
C7 C2 C1 123.3(5) . .
C3 C2 C1 117.3(4) . .
C4 C3 C2 120.6(5) . .
C4 C3 H3 119.7 . .
C2 C3 H3 119.7 . .
C3 C4 C5 121.2(5) . .
C3 C4 H4 119.4 . .
C5 C4 H4 119.4 . .
C6 C5 C4 117.9(4) . .
C6 C5 C8 119.4(4) . .
C4 C5 C8 122.7(4) . .
C5 C6 C7 121.1(5) . .
C5 C6 H6 119.4 . .
C7 C6 H6 119.4 . .
C2 C7 C6 119.8(5) . .
C2 C7 H7 120.1 . .
C6 C7 H7 120.1 . .
C11 C8 C10 113.1(4) . .
C11 C8 C5 111.8(4) . .
C10 C8 C5 106.7(4) . .
C11 C8 C9 106.4(4) . .
C10 C8 C9 107.9(5) . .
C5 C8 C9 110.9(4) . .
F2 C9 F1 107.6(5) . .
F2 C9 F3 107.1(5) . .
F1 C9 F3 105.6(5) . .
F2 C9 C8 114.6(5) . .
F1 C9 C8 110.7(5) . .
F3 C9 C8 110.8(5) . .
F6 C10 F4 107.3(5) . .
F6 C10 F5 107.8(5) . .
F4 C10 F5 106.2(5) . .
F6 C10 C8 111.2(5) . .
F4 C10 C8 111.8(5) . .
F5 C10 C8 112.2(5) . .
C12 C11 C16 117.9(5) . .
C12 C11 C8 118.5(4) . .
C16 C11 C8 123.5(4) . .
C13 C12 C11 121.5(5) . .
C13 C12 H12 119.2 . .
C11 C12 H12 119.2 . .
C12 C13 C14 120.2(5) . .
C12 C13 H13 119.9 . .
C14 C13 H13 119.9 . .
C15 C14 C13 118.1(5) . .
C15 C14 C17 120.2(5) . .
C13 C14 C17 121.6(5) . .
C16 C15 C14 121.9(5) . .
C16 C15 H15 119.1 . .
C14 C15 H15 119.1 . .
C15 C16 C11 120.3(5) . .
C15 C16 H16 119.8 . .
C11 C16 H16 119.8 . .
N2 C40 C41 122.3(5) . .
N2 C40 H40 118.8 . .
C41 C40 H40 118.8 . .
O6 C18 O5 125.7(5) . .
O6 C18 C19 117.9(5) . .
O5 C18 C19 116.3(5) . .
C24 C19 C20 118.4(4) . .
C24 C19 C18 122.8(4) . .
C20 C19 C18 118.8(4) . .
C19 C24 C23 120.9(4) . .
C19 C24 H24 119.6 . .
C23 C24 H24 119.6 . .
C22 C23 C24 120.7(4) . .
C22 C23 H23 119.6 . .
C24 C23 H23 119.6 . .
C23 C22 C21 118.6(4) . .
C23 C22 C25 123.5(4) . .
C21 C22 C25 117.6(4) . .
C22 C21 C20 121.1(4) . .
C22 C21 H21 119.4 . .
C20 C21 H21 119.4 . .
C21 C20 C19 120.3(4) . .
C21 C20 H20 119.9 . .
C19 C20 H20 119.9 . .
C22 C25 C28 112.0(3) . .
C22 C25 C27 112.4(4) . .
C28 C25 C27 106.1(4) . .
C22 C25 C26 105.0(4) . .
C28 C25 C26 112.9(4) . .
C27 C25 C26 108.4(4) . .
F7 C26 F8 106.7(4) . .
F7 C26 F9 107.6(4) . .
F8 C26 F9 106.9(4) . .
F7 C26 C25 111.8(4) . .
F8 C26 C25 110.9(4) . .
F9 C26 C25 112.7(4) . .
F12 C27 F10 107.6(4) . .
F12 C27 F11 107.3(4) . .
F10 C27 F11 105.9(4) . .
F12 C27 C25 112.2(4) . .
F10 C27 C25 113.2(4) . .
F11 C27 C25 110.3(4) . .
C33 C28 C29 118.4(4) . .
C33 C28 C25 118.0(4) . .
C29 C28 C25 123.6(4) . .
C30 C29 C28 120.2(4) . .
C30 C29 H29 119.9 . .
C28 C29 H29 119.9 . .
C31 C30 C29 120.4(4) . .
C31 C30 H30 119.8 . .
C29 C30 H30 119.8 . .
C32 C31 C30 119.4(4) . .
C32 C31 C34 119.9(5) . .
C30 C31 C34 120.5(5) . .
C31 C32 C33 120.3(4) . .
C31 C32 H32 119.9 . .
C33 C32 H32 119.9 . .
C28 C33 C32 121.1(4) . .
C28 C33 H33 119.5 . .
C32 C33 H33 119.5 . .
N1 C39 C38 122.6(5) . .
N1 C39 H39 118.7 . .
C38 C39 H39 118.7 . .
C37 C38 C39 119.2(5) . .
C37 C38 H38 120.4 . .
C39 C38 H38 120.4 . .
C36 C37 C38 117.3(4) . .
C36 C37 C42 121.1(4) . .
C38 C37 C42 121.6(4) . .
C35 C36 C37 120.4(5) . .
C35 C36 H36 119.8 . .
C37 C36 H36 119.8 . .
N1 C35 C36 122.3(5) . .
N1 C35 H35 118.9 . .
C36 C35 H35 118.9 . .
C41 C42 C43 115.5(5) . .
C41 C42 C37 122.7(4) . .
C43 C42 C37 121.8(4) . .
C42 C41 C40 120.9(5) . .
C42 C41 H41 119.5 . .
C40 C41 H41 119.5 . .
C44 C43 C42 121.3(5) . .
C44 C43 H43 119.3 . .
C42 C43 H43 119.3 . .
C39 N1 C35 118.1(4) . .
C39 N1 Zn2 124.5(3) . .
C35 N1 Zn2 117.3(3) . .
C1 O2 Zn2 91.7(3) . .
C1 O1 Zn1 151.9(3) . .
C1 O1 Zn2 90.1(3) . .
Zn1 O1 Zn2 116.67(15) . .
C18 O5 Zn1 120.0(3) . .
C18 O6 Zn2 150.6(4) . .

loop_
_geom_bond_atom_site_label_1
_geom_bond_atom_site_label_2
_geom_bond_distance
_geom_bond_site_symmetry_2
O8 C34 1.256(6) .
O8 Zn2 2.181(4) 2_645
O7 C34 1.252(6) .
O7 Zn2 2.109(4) 2_645
C34 C31 1.500(7) .
C34 Zn2 2.467(5) 2_645
O3 C17 1.236(7) .
O3 Zn1 2.359(4) 3_566
O4 C17 1.276(7) .
O4 Zn1 1.990(4) 3_566
C17 C14 1.502(7) .
C17 Zn1 2.499(5) 3_566
N2 C40 1.318(6) .
N2 C44 1.340(6) .
N2 Zn1 2.043(4) 1_545
C44 C43 1.360(7) .
C44 H44 0.9300 .
Zn1 O5 1.953(3) .
Zn1 O4 1.990(4) 3_566
Zn1 O1 1.996(4) .
Zn1 N2 2.043(4) 1_565
Zn1 O3 2.359(4) 3_566
Zn1 C17 2.499(6) 3_566
Zn2 O6 2.053(4) .
Zn2 N1 2.063(4) .
Zn2 O7 2.109(4) 2_655
Zn2 O8 2.181(4) 2_655
Zn2 O2 2.200(3) .
Zn2 O1 2.225(3) .
Zn2 C34 2.467(5) 2_655
Zn2 C1 2.561(5) .
C1 O2 1.245(6) .
C1 O1 1.264(6) .
C1 C2 1.509(7) .
C2 C7 1.374(7) .
C2 C3 1.377(7) .
C3 C4 1.372(7) .
C3 H3 0.9300 .
C4 C5 1.387(7) .
C4 H4 0.9300 .
C5 C6 1.378(6) .
C5 C8 1.553(6) .
C6 C7 1.396(6) .
C6 H6 0.9300 .
C7 H7 0.9300 .
C8 C11 1.533(7) .
C8 C10 1.538(7) .
C8 C9 1.555(7) .
C9 F2 1.321(6) .
C9 F1 1.336(7) .
C9 F3 1.339(6) .
C10 F6 1.327(7) .
C10 F4 1.332(6) .
C10 F5 1.342(6) .
C11 C12 1.389(7) .
C11 C16 1.394(6) .
C12 C13 1.378(7) .
C12 H12 0.9300 .
C13 C14 1.388(7) .
C13 H13 0.9300 .
C14 C15 1.386(7) .
C15 C16 1.367(7) .
C15 H15 0.9300 .
C16 H16 0.9300 .
C40 C41 1.388(7) .
C40 H40 0.9300 .
C18 O6 1.240(6) .
C18 O5 1.266(6) .
C18 C19 1.505(7) .
C19 C24 1.382(6) .
C19 C20 1.388(6) .
C24 C23 1.383(6) .
C24 H24 0.9300 .
C23 C22 1.376(6) .
C23 H23 0.9300 .
C22 C21 1.379(6) .
C22 C25 1.543(6) .
C21 C20 1.384(6) .
C21 H21 0.9300 .
C20 H20 0.9300 .
C25 C28 1.545(6) .
C25 C27 1.550(6) .
C25 C26 1.553(6) .
C26 F7 1.318(6) .
C26 F8 1.337(5) .
C26 F9 1.340(5) .
C27 F12 1.317(6) .
C27 F10 1.342(6) .
C27 F11 1.345(5) .
C28 C33 1.383(6) .
C28 C29 1.392(6) .
C29 C30 1.391(6) .
C29 H29 0.9300 .
C30 C31 1.380(6) .
C30 H30 0.9300 .
C31 C32 1.374(6) .
C32 C33 1.384(6) .
C32 H32 0.9300 .
C33 H33 0.9300 .
C39 N1 1.326(6) .
C39 C38 1.386(7) .
C39 H39 0.9300 .
C38 C37 1.384(7) .
C38 H38 0.9300 .
C37 C36 1.374(6) .
C37 C42 1.490(6) .
C36 C35 1.369(6) .
C36 H36 0.9300 .
C35 N1 1.334(6) .
C35 H35 0.9300 .
C42 C41 1.369(7) .
C42 C43 1.382(7) .
C41 H41 0.9300 .
C43 H43 0.9300 .
